data_1546517
loop_
_publ_author_name
'Noto, Naoki'
'Koike, Takashi'
'Akita, Munetaka'

_publ_section_title
;
 Metal-free di- and tri-fluoromethylation of alkenes realized by
 visible-light-induced perylene photoredox catalysis
;
_journal_name_full 'Chem. Sci.'
_journal_paper_doi 10.1039/C7SC01703K
_journal_year 2017
_chemical_formula_sum 'C17 H19 B F6 S'
_chemical_formula_weight 380.19
_chemical_name_common DBXS
_chemical_name_systematic
;
 ?
;
_space_group_crystal_system orthorhombic
_space_group_IT_number 61
_space_group_name_Hall '-P 2ac 2ab'
_space_group_name_H-M_alt 'P b c a'
_symmetry_space_group_name_Hall '-P 2ac 2ab'
_symmetry_space_group_name_H-M 'P b c a'
_atom_sites_solution_hydrogens geom
_audit_creation_method SHELXL-2013
_audit_update_record
;
2017-02-17 deposited with the CCDC.
2017-07-10 downloaded from the CCDC.
;
_cell_angle_alpha 90
_cell_angle_beta 90
_cell_angle_gamma 90
_cell_formula_units_Z 8
_cell_length_a 13.8754(11)
_cell_length_b 14.2531(12)
_cell_length_c 17.5717(14)
_cell_measurement_reflns_used 9884
_cell_measurement_temperature 90
_cell_measurement_theta_max 28.932
_cell_measurement_theta_min 2.354
_cell_volume 3475.1(5)
_computing_cell_refinement 'APEX2 (Bruker AXS, 2006)'
_computing_data_collection 'APEX2 (Bruker AXS, 2006)'
_computing_data_reduction 'SAINT (Bruker AXS, 2004)'
_computing_molecular_graphics 'XSHELL (Bruker AXS,2002)'
_computing_publication_material 'XCIF (Bruker AXS, 2001)'
_computing_structure_refinement 'SHELXL-2014 (Sheldrick, 2014)'
_computing_structure_solution 'SHELXT (Sheldrick, 2014)'
_diffrn_ambient_temperature 90
_diffrn_detector_area_resol_mean 8.333
_diffrn_measured_fraction_theta_full 0.975
_diffrn_measured_fraction_theta_max 1.000
_diffrn_measurement_device_type 'Bruker APEXII CCD area detector'
_diffrn_measurement_method 'phi and omega scans'
_diffrn_radiation_monochromator 'Bruker Helios multilayer confocal mirror'
_diffrn_radiation_source 'Bruker TXS fine-focus rotating anode'
_diffrn_radiation_type MoK\a
_diffrn_radiation_wavelength 0.71073
_diffrn_reflns_av_R_equivalents 0.0135
_diffrn_reflns_av_unetI/netI 0.0101
_diffrn_reflns_Laue_measured_fraction_full 0.975
_diffrn_reflns_Laue_measured_fraction_max 1.000
_diffrn_reflns_limit_h_max 16
_diffrn_reflns_limit_h_min -16
_diffrn_reflns_limit_k_max 15
_diffrn_reflns_limit_k_min -16
_diffrn_reflns_limit_l_max 18
_diffrn_reflns_limit_l_min -20
_diffrn_reflns_number 15395
_diffrn_reflns_point_group_measured_fraction_full 0.975
_diffrn_reflns_point_group_measured_fraction_max 1.000
_diffrn_reflns_theta_full 25.242
_diffrn_reflns_theta_max 25.026
_diffrn_reflns_theta_min 2.318
_exptl_absorpt_coefficient_mu 0.243
_exptl_absorpt_correction_T_max 0.974
_exptl_absorpt_correction_T_min 0.916
_exptl_absorpt_correction_type multi-scan
_exptl_absorpt_process_details
;
SADABS Sheldrick 1996
;
_exptl_crystal_colour colorless
_exptl_crystal_density_diffrn 1.453
_exptl_crystal_description prism
_exptl_crystal_F_000 1568
_exptl_crystal_recrystallization_method 'Re-crystallisation from solvent: CH2Cl2'
_exptl_crystal_size_max 0.231
_exptl_crystal_size_mid 0.172
_exptl_crystal_size_min 0.110
_refine_diff_density_max 0.355
_refine_diff_density_min -0.281
_refine_diff_density_rms 0.040
_refine_ls_extinction_method none
_refine_ls_goodness_of_fit_ref 0.980
_refine_ls_hydrogen_treatment constr
_refine_ls_matrix_type full
_refine_ls_number_parameters 230
_refine_ls_number_reflns 3065
_refine_ls_number_restraints 0
_refine_ls_restrained_S_all 0.980
_refine_ls_R_factor_all 0.0306
_refine_ls_R_factor_gt 0.0279
_refine_ls_shift/su_max 0.001
_refine_ls_shift/su_mean 0.000
_refine_ls_structure_factor_coef Fsqd
_refine_ls_weighting_details
;
 w=1/[\s^2^(Fo^2^)+(0.0302P)^2^+2.8611P]
 where P=(Fo^2^+2Fc^2^)/3
;
_refine_ls_weighting_scheme calc
_refine_ls_wR_factor_gt 0.0694
_refine_ls_wR_factor_ref 0.0720
_reflns_Friedel_coverage 0.000
_reflns_number_gt 2832
_reflns_number_total 3065
_reflns_threshold_expression 'I > 2\s(I)'
_cod_data_source_file c7sc01703k2.cif
_cod_data_source_block NN734_0m
_cod_database_code 1546517
_shelx_space_group_comment
;
The symmetry employed for this shelxl refinement is uniquely defined
by the following loop, which should always be used as a source of
symmetry information in preference to the above space-group names.
They are only intended as comments.
;
_shelx_estimated_absorpt_t_min 0.946
_shelx_estimated_absorpt_t_max 0.974
_shelxl_version_number 2013-2

loop_
_space_group_symop_operation_xyz
'x, y, z'
'-x+1/2, -y, z+1/2'
'-x, y+1/2, -z+1/2'
'x+1/2, -y+1/2, -z'
'-x, -y, -z'
'x-1/2, y, -z-1/2'
'x, -y-1/2, z-1/2'
'-x-1/2, y-1/2, z'

loop_
_atom_site_label
_atom_site_type_symbol
_atom_site_fract_x
_atom_site_fract_y
_atom_site_fract_z
_atom_site_U_iso_or_equiv
_atom_site_adp_type
_atom_site_occupancy
_atom_site_site_symmetry_order
_atom_site_calc_flag
_atom_site_refinement_flags_posn
_atom_site_refinement_flags_adp
B1 B 0.34182(12) 0.58501(11) 0.00492(9) 0.0207(3) Uani 1 1 d . .
C1 C 0.50262(10) 0.30523(9) 0.51920(8) 0.0188(3) Uani 1 1 d . .
C2 C 0.42769(10) 0.29436(10) 0.46783(8) 0.0208(3) Uani 1 1 d . .
H2 H 0.3775 0.2507 0.4776 0.025 Uiso 1 1 calc R U
C3 C 0.42665(10) 0.34824(10) 0.40151(8) 0.0233(3) Uani 1 1 d . .
C4 C 0.50079(11) 0.41270(11) 0.39079(8) 0.0266(3) Uani 1 1 d . .
H4 H 0.5008 0.4507 0.3463 0.032 Uiso 1 1 calc R U
C5 C 0.57443(11) 0.42295(10) 0.44305(9) 0.0269(3) Uani 1 1 d . .
H5 H 0.6234 0.4681 0.4339 0.032 Uiso 1 1 calc R U
C6 C 0.57860(10) 0.36878(10) 0.50878(8) 0.0225(3) Uani 1 1 d . .
C7 C 0.66011(11) 0.37884(11) 0.56465(9) 0.0299(3) Uani 1 1 d . .
H7A H 0.7076 0.4233 0.5446 0.045 Uiso 1 1 calc R U
H7B H 0.6908 0.3177 0.5725 0.045 Uiso 1 1 calc R U
H7C H 0.6350 0.4021 0.6132 0.045 Uiso 1 1 calc R U
C8 C 0.34714(11) 0.33598(12) 0.34417(9) 0.0300(4) Uani 1 1 d . .
H8A H 0.3387 0.2691 0.3331 0.045 Uiso 1 1 calc R U
H8B H 0.3639 0.3694 0.2972 0.045 Uiso 1 1 calc R U
H8C H 0.2870 0.3615 0.3648 0.045 Uiso 1 1 calc R U
C9 C 0.47304(10) 0.30370(10) 0.67918(8) 0.0205(3) Uani 1 1 d . .
C10 C 0.39013(10) 0.35784(9) 0.67151(8) 0.0215(3) Uani 1 1 d . .
H10 H 0.3543 0.3567 0.6254 0.026 Uiso 1 1 calc R U
C11 C 0.36018(12) 0.41377(10) 0.73206(9) 0.0274(3) Uani 1 1 d . .
C12 C 0.41677(13) 0.41384(11) 0.79775(9) 0.0341(4) Uani 1 1 d . .
H12 H 0.3983 0.4524 0.8394 0.041 Uiso 1 1 calc R U
C13 C 0.49885(12) 0.35956(12) 0.80404(9) 0.0340(4) Uani 1 1 d . .
H13 H 0.5353 0.3619 0.8498 0.041 Uiso 1 1 calc R U
C14 C 0.52962(11) 0.30151(11) 0.74518(9) 0.0268(3) Uani 1 1 d . .
C15 C 0.27044(13) 0.47223(11) 0.72645(10) 0.0381(4) Uani 1 1 d . .
H15A H 0.2876 0.5362 0.7112 0.057 Uiso 1 1 calc R U
H15B H 0.2381 0.4737 0.7760 0.057 Uiso 1 1 calc R U
H15C H 0.2270 0.4449 0.6885 0.057 Uiso 1 1 calc R U
C16 C 0.61845(12) 0.24204(13) 0.75422(10) 0.0369(4) Uani 1 1 d . .
H16A H 0.6692 0.2654 0.7204 0.055 Uiso 1 1 calc R U
H16B H 0.6033 0.1769 0.7410 0.055 Uiso 1 1 calc R U
H16C H 0.6407 0.2450 0.8071 0.055 Uiso 1 1 calc R U
C17 C 0.42029(10) 0.14099(10) 0.59529(8) 0.0220(3) Uani 1 1 d . .
H17 H 0.4286 0.1020 0.5484 0.026 Uiso 1 1 calc R U
F1 F 0.43444(7) 0.09001(6) 0.65847(5) 0.0299(2) Uani 1 1 d . .
F2 F 0.33200(6) 0.17793(6) 0.59883(5) 0.0270(2) Uani 1 1 d . .
F3 F 0.33641(7) 0.56126(8) -0.07148(5) 0.0409(3) Uani 1 1 d . .
F4 F 0.30186(7) 0.51428(7) 0.04835(6) 0.0417(3) Uani 1 1 d . .
F5 F 0.43876(6) 0.59509(7) 0.02415(5) 0.0337(2) Uani 1 1 d . .
F6 F 0.29424(8) 0.66792(7) 0.01728(7) 0.0476(3) Uani 1 1 d . .
S1 S 0.51495(2) 0.23370(2) 0.60183(2) 0.01906(10) Uani 1 1 d . .

loop_
_atom_site_aniso_label
_atom_site_aniso_U_11
_atom_site_aniso_U_22
_atom_site_aniso_U_33
_atom_site_aniso_U_23
_atom_site_aniso_U_13
_atom_site_aniso_U_12
B1 0.0214(8) 0.0189(8) 0.0218(8) 0.0009(6) -0.0001(6) -0.0012(6)
C1 0.0234(7) 0.0160(7) 0.0169(7) 0.0018(5) 0.0052(6) 0.0031(5)
C2 0.0210(7) 0.0198(7) 0.0217(7) 0.0001(6) 0.0048(6) 0.0021(6)
C3 0.0249(7) 0.0242(7) 0.0207(7) 0.0000(6) 0.0041(6) 0.0075(6)
C4 0.0340(8) 0.0237(8) 0.0220(8) 0.0066(6) 0.0064(6) 0.0050(6)
C5 0.0309(8) 0.0217(7) 0.0280(8) 0.0028(6) 0.0068(6) -0.0036(6)
C6 0.0247(7) 0.0198(7) 0.0229(7) -0.0004(6) 0.0048(6) -0.0006(6)
C7 0.0287(8) 0.0314(8) 0.0297(8) 0.0035(7) 0.0002(7) -0.0100(7)
C8 0.0291(8) 0.0379(9) 0.0232(8) 0.0040(7) 0.0004(6) 0.0087(7)
C9 0.0247(7) 0.0191(7) 0.0177(7) -0.0003(5) 0.0048(6) -0.0049(6)
C10 0.0267(7) 0.0169(7) 0.0208(7) 0.0020(5) 0.0041(6) -0.0035(6)
C11 0.0369(9) 0.0171(7) 0.0281(8) -0.0007(6) 0.0116(7) -0.0058(6)
C12 0.0470(10) 0.0297(8) 0.0257(8) -0.0104(7) 0.0122(7) -0.0143(7)
C13 0.0386(9) 0.0429(10) 0.0205(8) -0.0023(7) -0.0010(7) -0.0171(8)
C14 0.0278(8) 0.0317(8) 0.0209(7) 0.0039(6) 0.0006(6) -0.0101(6)
C15 0.0476(10) 0.0256(8) 0.0411(10) -0.0036(7) 0.0192(8) 0.0052(7)
C16 0.0303(8) 0.0527(10) 0.0278(8) 0.0099(8) -0.0052(7) -0.0032(8)
C17 0.0254(7) 0.0170(7) 0.0235(7) 0.0027(5) 0.0045(6) -0.0008(6)
F1 0.0389(5) 0.0231(4) 0.0276(5) 0.0091(4) 0.0043(4) -0.0022(4)
F2 0.0228(4) 0.0223(4) 0.0359(5) -0.0002(4) 0.0057(4) -0.0014(3)
F3 0.0471(6) 0.0498(6) 0.0256(5) -0.0090(4) -0.0078(4) 0.0017(5)
F4 0.0379(5) 0.0402(6) 0.0469(6) 0.0200(5) -0.0058(5) -0.0145(4)
F5 0.0230(5) 0.0501(6) 0.0279(5) -0.0014(4) -0.0011(4) -0.0078(4)
F6 0.0487(6) 0.0300(5) 0.0641(7) -0.0083(5) 0.0059(5) 0.0135(5)
S1 0.02034(18) 0.01819(19) 0.01865(18) 0.00286(13) 0.00261(13) 0.00079(13)

loop_
_atom_type_symbol
_atom_type_description
_atom_type_scat_dispersion_real
_atom_type_scat_dispersion_imag
_atom_type_scat_source
C C 0.0033 0.0016 'International Tables Vol C Tables 4.2.6.8 and 6.1.1.4'
H H 0.0000 0.0000 'International Tables Vol C Tables 4.2.6.8 and 6.1.1.4'
B B 0.0013 0.0007 'International Tables Vol C Tables 4.2.6.8 and 6.1.1.4'
F F 0.0171 0.0103 'International Tables Vol C Tables 4.2.6.8 and 6.1.1.4'
S S 0.1246 0.1234 'International Tables Vol C Tables 4.2.6.8 and 6.1.1.4'

loop_
_geom_angle_atom_site_label_1
_geom_angle_atom_site_label_2
_geom_angle_atom_site_label_3
_geom_angle
F6 B1 F4 110.39(13)
F6 B1 F3 109.74(13)
F4 B1 F3 109.58(13)
F6 B1 F5 109.72(13)
F4 B1 F5 109.19(12)
F3 B1 F5 108.18(12)
C2 C1 C6 123.47(13)
C2 C1 S1 122.60(11)
C6 C1 S1 113.81(11)
C1 C2 C3 119.35(13)
C1 C2 H2 120.3
C3 C2 H2 120.3
C4 C3 C2 117.94(13)
C4 C3 C8 121.87(13)
C2 C3 C8 120.19(13)
C5 C4 C3 121.76(13)
C5 C4 H4 119.1
C3 C4 H4 119.1
C4 C5 C6 121.62(14)
C4 C5 H5 119.2
C6 C5 H5 119.2
C5 C6 C1 115.84(13)
C5 C6 C7 121.36(13)
C1 C6 C7 122.80(13)
C6 C7 H7A 109.5
C6 C7 H7B 109.5
H7A C7 H7B 109.5
C6 C7 H7C 109.5
H7A C7 H7C 109.5
H7B C7 H7C 109.5
C3 C8 H8A 109.5
C3 C8 H8B 109.5
H8A C8 H8B 109.5
C3 C8 H8C 109.5
H8A C8 H8C 109.5
H8B C8 H8C 109.5
C10 C9 C14 123.76(13)
C10 C9 S1 120.39(11)
C14 C9 S1 115.83(11)
C9 C10 C11 119.34(14)
C9 C10 H10 120.3
C11 C10 H10 120.3
C10 C11 C12 117.66(15)
C10 C11 C15 121.00(15)
C12 C11 C15 121.34(14)
C13 C12 C11 121.97(14)
C13 C12 H12 119.0
C11 C12 H12 119.0
C12 C13 C14 121.77(15)
C12 C13 H13 119.1
C14 C13 H13 119.1
C13 C14 C9 115.48(14)
C13 C14 C16 120.52(15)
C9 C14 C16 124.00(14)
C11 C15 H15A 109.5
C11 C15 H15B 109.5
H15A C15 H15B 109.5
C11 C15 H15C 109.5
H15A C15 H15C 109.5
H15B C15 H15C 109.5
C14 C16 H16A 109.5
C14 C16 H16B 109.5
H16A C16 H16B 109.5
C14 C16 H16C 109.5
H16A C16 H16C 109.5
H16B C16 H16C 109.5
F2 C17 F1 108.03(11)
F2 C17 S1 111.32(9)
F1 C17 S1 103.27(9)
F2 C17 H17 111.3
F1 C17 H17 111.3
S1 C17 H17 111.3
C1 S1 C9 105.64(7)
C1 S1 C17 106.69(7)
C9 S1 C17 102.33(6)

loop_
_geom_bond_atom_site_label_1
_geom_bond_atom_site_label_2
_geom_bond_distance
B1 F6 1.3710(19)
B1 F4 1.3807(18)
B1 F3 1.3866(19)
B1 F5 1.3942(18)
C1 C2 1.385(2)
C1 C6 1.402(2)
C1 S1 1.7824(14)
C2 C3 1.396(2)
C2 H2 0.9500
C3 C4 1.392(2)
C3 C8 1.504(2)
C4 C5 1.382(2)
C4 H4 0.9500
C5 C6 1.390(2)
C5 H5 0.9500
C6 C7 1.504(2)
C7 H7A 0.9800
C7 H7B 0.9800
C7 H7C 0.9800
C8 H8A 0.9800
C8 H8B 0.9800
C8 H8C 0.9800
C9 C10 1.392(2)
C9 C14 1.401(2)
C9 S1 1.7835(14)
C10 C11 1.393(2)
C10 H10 0.9500
C11 C12 1.396(2)
C11 C15 1.502(2)
C12 C13 1.381(3)
C12 H12 0.9500
C13 C14 1.392(2)
C13 H13 0.9500
C14 C16 1.504(2)
C15 H15A 0.9800
C15 H15B 0.9800
C15 H15C 0.9800
C16 H16A 0.9800
C16 H16B 0.9800
C16 H16C 0.9800
C17 F2 1.3348(17)
C17 F1 1.3413(16)
C17 S1 1.8666(14)
C17 H17 1.0000
